data_1508878
loop_
_publ_author_name
'Kondo, Shin-Ichi'
'Bie, Yi'
'Yamamura, Masaki'

_publ_section_title
;
 Ratiometric Fluorescence Detection of Anions by Silanediol-based
 Receptors Bearing Anthryl and Pyrenyl Groups.
;
_journal_issue 3
_journal_name_full 'Organic letters'
_journal_page_first 520
_journal_page_last 523
_journal_paper_doi 10.1021/ol303332k
_journal_volume 15
_journal_year 2013
_chemical_formula_sum 'C32 H30 O3 Si'
_chemical_formula_weight 490.65
_chemical_name_systematic
; 
 ? 
;
_space_group_IT_number 2
_symmetry_cell_setting triclinic
_symmetry_space_group_name_Hall '-P 1'
_symmetry_space_group_name_H-M 'P -1'
_atom_sites_solution_hydrogens geom
_atom_sites_solution_primary direct
_atom_sites_solution_secondary difmap
_audit_creation_method SHELXL-97
_cell_angle_alpha 89.249(9)
_cell_angle_beta 80.806(8)
_cell_angle_gamma 85.661(9)
_cell_formula_units_Z 2
_cell_length_a 9.6880(10)
_cell_length_b 10.4402(12)
_cell_length_c 12.9565(14)
_cell_measurement_reflns_used 4251
_cell_measurement_temperature 123(2)
_cell_measurement_theta_max 27.5
_cell_measurement_theta_min 2.45
_cell_volume 1289.9(2)
_computing_cell_refinement 'CrystalClear (Rigaku Corp., 2000)'
_computing_data_collection 'CrystalClear (Rigaku Corp., 2000)'
_computing_data_reduction 'CrystalClear (Rigaku Corp., 2000)'
_computing_structure_refinement 'SHELXL-97 (Sheldrick, 1997)'
_computing_structure_solution 'SHELXS-97 (Sheldrick, 1990)'
_diffrn_ambient_temperature 123(2)
_diffrn_measured_fraction_theta_full 0.919
_diffrn_measured_fraction_theta_max 0.919
_diffrn_measurement_device_type IP
_diffrn_measurement_method dtprofit.ref
_diffrn_radiation_monochromator graphite
_diffrn_radiation_source 'fine-focus sealed tube'
_diffrn_radiation_type MoK\a
_diffrn_radiation_wavelength 0.71070
_diffrn_reflns_av_R_equivalents 0.0283
_diffrn_reflns_av_sigmaI/netI 0.0582
_diffrn_reflns_limit_h_max 12
_diffrn_reflns_limit_h_min -11
_diffrn_reflns_limit_k_max 13
_diffrn_reflns_limit_k_min -12
_diffrn_reflns_limit_l_max 16
_diffrn_reflns_limit_l_min -16
_diffrn_reflns_number 10855
_diffrn_reflns_theta_full 27.50
_diffrn_reflns_theta_max 27.50
_diffrn_reflns_theta_min 2.45
_exptl_absorpt_coefficient_mu 0.118
_exptl_absorpt_correction_T_max 0.9758
_exptl_absorpt_correction_T_min 0.9410
_exptl_absorpt_correction_type multi-scan
_exptl_crystal_colour yellow
_exptl_crystal_density_diffrn 1.263
_exptl_crystal_density_method 'not measured'
_exptl_crystal_description rhombic
_exptl_crystal_F_000 520
_exptl_crystal_size_max 0.50
_exptl_crystal_size_mid 0.30
_exptl_crystal_size_min 0.20
_refine_diff_density_max 0.504
_refine_diff_density_min -0.477
_refine_diff_density_rms 0.063
_refine_ls_extinction_coef 0.022(4)
_refine_ls_extinction_expression Fc^*^=kFc[1+0.001xFc^2^\l^3^/sin(2\q)]^-1/4^
_refine_ls_extinction_method SHELXL
_refine_ls_goodness_of_fit_ref 1.107
_refine_ls_hydrogen_treatment mixed
_refine_ls_matrix_type full
_refine_ls_number_parameters 336
_refine_ls_number_reflns 5451
_refine_ls_number_restraints 0
_refine_ls_restrained_S_all 1.107
_refine_ls_R_factor_all 0.0853
_refine_ls_R_factor_gt 0.0678
_refine_ls_shift/su_max 0.000
_refine_ls_shift/su_mean 0.000
_refine_ls_structure_factor_coef Fsqd
_refine_ls_weighting_details 'calc w=1/[\s^2^(Fo^2^)+(0.0954P)^2^+0.3323P] where P=(Fo^2^+2Fc^2^)/3'
_refine_ls_weighting_scheme calc
_refine_ls_wR_factor_gt 0.1723
_refine_ls_wR_factor_ref 0.1925
_reflns_number_gt 4433
_reflns_number_total 5451
_reflns_threshold_expression >2sigma(I)
_cod_data_source_file ol303332k_si_002.cif
_cod_data_source_block crystalclear
_cod_original_sg_symbol_H-M P-1
_cod_original_formula_sum 'C32 H30 O3 Si1'
_cod_database_code 1508878

loop_
_symmetry_equiv_pos_as_xyz
'x, y, z'
'-x, -y, -z'

loop_
_atom_site_label
_atom_site_type_symbol
_atom_site_fract_x
_atom_site_fract_y
_atom_site_fract_z
_atom_site_U_iso_or_equiv
_atom_site_adp_type
_atom_site_occupancy
_atom_site_symmetry_multiplicity
_atom_site_calc_flag
_atom_site_refinement_flags
Si1 Si -0.00012(7) 0.09763(6) 0.84077(5) 0.0229(2) Uani 1 1 d .
O1 O -0.10535(18) 0.13016(16) 0.95156(12) 0.0266(4) Uani 1 1 d .
O2 O 0.14261(18) 0.02576(17) 0.87246(13) 0.0281(4) Uani 1 1 d .
C1 C 0.0389(3) 0.2523(2) 0.76456(17) 0.0258(5) Uani 1 1 d .
C2 C -0.1881(3) -0.1478(2) 0.59849(19) 0.0299(5) Uani 1 1 d .
H1 H -0.2242 -0.1896 0.5450 0.036 Uiso 1 1 calc R
C3 C -0.0449(3) -0.1336(2) 0.58662(18) 0.0263(5) Uani 1 1 d .
C4 C -0.2794(3) -0.1033(2) 0.68535(19) 0.0280(5) Uani 1 1 d .
C5 C 0.1741(3) 0.2818(2) 0.71472(17) 0.0277(5) Uani 1 1 d .
C6 C -0.0821(2) -0.0106(2) 0.75421(17) 0.0235(5) Uani 1 1 d .
C7 C 0.1905(3) 0.3889(2) 0.64294(19) 0.0335(6) Uani 1 1 d .
C8 C -0.2271(2) -0.0336(2) 0.76556(18) 0.0258(5) Uani 1 1 d .
C9 C 0.0094(2) -0.0634(2) 0.66498(17) 0.0232(5) Uani 1 1 d .
C10 C 0.0458(3) -0.1852(2) 0.49756(19) 0.0317(6) Uani 1 1 d .
H2 H 0.0077 -0.2301 0.4467 0.038 Uiso 1 1 calc R
C11 C -0.3295(3) 0.0078(3) 0.85365(19) 0.0309(5) Uani 1 1 d .
H3 H -0.3005 0.0520 0.9091 0.037 Uiso 1 1 calc R
C12 C -0.4248(3) -0.1254(3) 0.6967(2) 0.0362(6) Uani 1 1 d .
H4 H -0.4575 -0.1709 0.6435 0.043 Uiso 1 1 calc R
C13 C -0.0605(3) 0.4454(2) 0.67920(18) 0.0311(6) Uani 1 1 d .
C14 C 0.1574(3) -0.0516(2) 0.64526(18) 0.0283(5) Uani 1 1 d .
H5 H 0.1986 -0.0063 0.6942 0.034 Uiso 1 1 calc R
C15 C -0.0796(3) 0.3354(2) 0.74735(17) 0.0265(5) Uani 1 1 d .
C16 C -0.2203(3) 0.3170(2) 0.79449(19) 0.0323(6) Uani 1 1 d .
H6 H -0.2377 0.2444 0.8383 0.039 Uiso 1 1 calc R
C17 C 0.0727(3) 0.4675(2) 0.62818(19) 0.0346(6) Uani 1 1 d .
H7 H 0.0839 0.5384 0.5817 0.042 Uiso 1 1 calc R
C18 C 0.3018(3) 0.2099(3) 0.7300(2) 0.0345(6) Uani 1 1 d .
H8 H 0.2974 0.1430 0.7805 0.041 Uiso 1 1 calc R
C19 C 0.2417(3) -0.1028(3) 0.55887(19) 0.0341(6) Uani 1 1 d .
H9 H 0.3394 -0.0921 0.5490 0.041 Uiso 1 1 calc R
C20 C -0.5167(3) -0.0832(3) 0.7807(2) 0.0401(7) Uani 1 1 d .
H10 H -0.6129 -0.0992 0.7868 0.048 Uiso 1 1 calc R
C21 C -0.1789(3) 0.5278(2) 0.6635(2) 0.0390(6) Uani 1 1 d .
H11 H -0.1658 0.5990 0.6174 0.047 Uiso 1 1 calc R
C22 C -0.4685(3) -0.0150(3) 0.8599(2) 0.0371(6) Uani 1 1 d .
H12 H -0.5335 0.0158 0.9187 0.045 Uiso 1 1 calc R
C23 C -0.3304(3) 0.3998(3) 0.7788(2) 0.0384(6) Uani 1 1 d .
H13 H -0.4223 0.3850 0.8128 0.046 Uiso 1 1 calc R
O3 O -0.0810(4) 0.3358(2) 1.06569(18) 0.0805(10) Uani 1 1 d .
C24 C 0.1856(3) -0.1717(3) 0.48350(19) 0.0341(6) Uani 1 1 d .
H14 H 0.2452 -0.2079 0.4240 0.041 Uiso 1 1 calc R
C25 C 0.3260(3) 0.4114(3) 0.5874(2) 0.0425(7) Uani 1 1 d .
H15 H 0.3352 0.4813 0.5398 0.051 Uiso 1 1 calc R
C26 C 0.4420(3) 0.3359(3) 0.6007(3) 0.0520(8) Uani 1 1 d .
H16 H 0.5306 0.3508 0.5610 0.062 Uiso 1 1 calc R
C27 C 0.4291(3) 0.2343(3) 0.6746(2) 0.0471(8) Uani 1 1 d .
H17 H 0.5104 0.1824 0.6856 0.056 Uiso 1 1 calc R
C28 C -0.3093(3) 0.5080(3) 0.7122(2) 0.0437(7) Uani 1 1 d .
H18 H -0.3864 0.5660 0.7020 0.052 Uiso 1 1 calc R
C29 C -0.2053(8) 0.3730(4) 1.1384(3) 0.123(3) Uani 1 1 d .
H19 H -0.1999 0.4609 1.1646 0.148 Uiso 1 1 calc R
H20 H -0.2141 0.3135 1.1989 0.148 Uiso 1 1 calc R
C30 C -0.3289(7) 0.3690(5) 1.0842(4) 0.120(3) Uani 1 1 d .
H23 H -0.3205 0.4295 1.0254 0.180 Uiso 1 1 calc R
H24 H -0.4146 0.3929 1.1333 0.180 Uiso 1 1 calc R
H25 H -0.3331 0.2820 1.0580 0.180 Uiso 1 1 calc R
C31 C 0.0489(7) 0.3498(4) 1.1078(3) 0.112(2) Uani 1 1 d .
H21 H 0.0471 0.3003 1.1736 0.134 Uiso 1 1 calc R
H22 H 0.0560 0.4414 1.1237 0.134 Uiso 1 1 calc R
C32 C 0.1724(6) 0.3030(5) 1.0314(4) 0.104(2) Uani 1 1 d .
H26 H 0.1679 0.2112 1.0187 0.156 Uiso 1 1 calc R
H27 H 0.2583 0.3164 1.0594 0.156 Uiso 1 1 calc R
H28 H 0.1725 0.3504 0.9656 0.156 Uiso 1 1 calc R
H30 H 0.129(3) -0.018(3) 0.925(3) 0.051(10) Uiso 1 1 d .
H29 H -0.087(5) 0.192(5) 0.986(4) 0.115(18) Uiso 1 1 d .

loop_
_atom_site_aniso_label
_atom_site_aniso_U_11
_atom_site_aniso_U_22
_atom_site_aniso_U_33
_atom_site_aniso_U_23
_atom_site_aniso_U_13
_atom_site_aniso_U_12
Si1 0.0297(4) 0.0234(3) 0.0161(3) 0.0019(2) -0.0040(2) -0.0041(3)
O1 0.0375(9) 0.0247(8) 0.0173(8) 0.0018(6) -0.0030(7) -0.0030(7)
O2 0.0321(9) 0.0324(9) 0.0203(8) 0.0071(7) -0.0045(7) -0.0054(7)
C1 0.0383(13) 0.0244(11) 0.0161(10) 0.0004(8) -0.0072(9) -0.0056(10)
C2 0.0388(13) 0.0228(12) 0.0317(13) 0.0014(9) -0.0158(10) -0.0057(10)
C3 0.0373(13) 0.0208(11) 0.0220(11) 0.0015(8) -0.0083(9) -0.0022(10)
C4 0.0310(12) 0.0233(12) 0.0317(13) 0.0064(9) -0.0106(10) -0.0051(10)
C5 0.0395(13) 0.0275(12) 0.0188(11) 0.0044(9) -0.0092(9) -0.0116(10)
C6 0.0272(11) 0.0245(11) 0.0191(11) 0.0049(8) -0.0040(8) -0.0027(9)
C7 0.0488(15) 0.0315(13) 0.0247(12) 0.0070(10) -0.0135(11) -0.0171(12)
C8 0.0282(11) 0.0236(11) 0.0263(12) 0.0066(9) -0.0062(9) -0.0026(9)
C9 0.0300(12) 0.0205(11) 0.0194(11) 0.0024(8) -0.0054(9) -0.0009(9)
C10 0.0452(14) 0.0270(13) 0.0238(12) -0.0014(9) -0.0090(10) 0.0004(11)
C11 0.0306(12) 0.0359(14) 0.0261(12) 0.0057(10) -0.0048(10) -0.0018(10)
C12 0.0361(14) 0.0329(14) 0.0446(16) 0.0046(11) -0.0191(12) -0.0080(11)
C13 0.0530(16) 0.0221(12) 0.0200(11) -0.0009(9) -0.0110(10) -0.0038(11)
C14 0.0309(12) 0.0332(13) 0.0214(11) 0.0018(9) -0.0051(9) -0.0039(10)
C15 0.0423(13) 0.0215(11) 0.0160(10) -0.0010(8) -0.0058(9) -0.0015(10)
C16 0.0447(15) 0.0273(13) 0.0235(12) 0.0015(9) -0.0038(10) 0.0027(11)
C17 0.0608(17) 0.0232(12) 0.0236(12) 0.0062(9) -0.0135(11) -0.0146(12)
C18 0.0377(14) 0.0364(14) 0.0326(13) 0.0116(11) -0.0106(11) -0.0139(11)
C19 0.0342(13) 0.0419(15) 0.0249(12) 0.0005(10) -0.0026(10) 0.0015(11)
C20 0.0326(14) 0.0440(16) 0.0465(16) 0.0141(13) -0.0134(12) -0.0079(12)
C21 0.0646(19) 0.0238(13) 0.0292(13) 0.0042(10) -0.0120(13) 0.0013(13)
C22 0.0293(13) 0.0474(16) 0.0328(14) 0.0111(11) -0.0015(10) 0.0004(11)
C23 0.0447(15) 0.0342(14) 0.0331(14) 0.0015(11) -0.0033(11) 0.0099(12)
O3 0.174(3) 0.0388(13) 0.0301(12) -0.0084(9) -0.0118(16) -0.0241(16)
C24 0.0453(15) 0.0348(14) 0.0198(12) -0.0020(10) -0.0015(10) 0.0055(12)
C25 0.0536(17) 0.0413(15) 0.0375(15) 0.0181(12) -0.0140(13) -0.0239(14)
C26 0.0454(17) 0.067(2) 0.0474(18) 0.0259(16) -0.0109(14) -0.0260(16)
C27 0.0373(15) 0.0581(19) 0.0493(18) 0.0212(15) -0.0126(13) -0.0172(14)
C28 0.0621(19) 0.0325(15) 0.0343(15) 0.0007(11) -0.0111(13) 0.0181(14)
C29 0.269(9) 0.052(3) 0.031(2) -0.0112(18) 0.012(3) 0.023(4)
C30 0.198(7) 0.060(3) 0.066(3) 0.001(2) 0.069(4) 0.031(4)
C31 0.255(8) 0.053(2) 0.052(2) 0.0067(19) -0.073(4) -0.058(4)
C32 0.178(6) 0.086(3) 0.074(3) 0.017(3) -0.072(4) -0.069(4)

loop_
_atom_type_symbol
_atom_type_description
_atom_type_scat_dispersion_real
_atom_type_scat_dispersion_imag
_atom_type_scat_source
C C 0.0033 0.0016 'International Tables Vol C Tables 4.2.6.8 and 6.1.1.4'
H H 0.0000 0.0000 'International Tables Vol C Tables 4.2.6.8 and 6.1.1.4'
O O 0.0106 0.0060 'International Tables Vol C Tables 4.2.6.8 and 6.1.1.4'
Si Si 0.0817 0.0704 'International Tables Vol C Tables 4.2.6.8 and 6.1.1.4'

loop_
_geom_angle_atom_site_label_1
_geom_angle_atom_site_label_2
_geom_angle_atom_site_label_3
_geom_angle
O2 Si1 O1 106.09(9)
O2 Si1 C6 110.35(10)
O1 Si1 C6 111.42(10)
O2 Si1 C1 111.07(10)
O1 Si1 C1 110.38(10)
C6 Si1 C1 107.58(10)
Si1 O1 H29 117(3)
Si1 O2 H30 113(2)
C5 C1 C15 118.5(2)
C5 C1 Si1 124.49(18)
C15 C1 Si1 116.55(17)
C4 C2 C3 122.2(2)
C4 C2 H1 118.9
C3 C2 H1 118.9
C2 C3 C10 120.2(2)
C2 C3 C9 119.1(2)
C10 C3 C9 120.7(2)
C2 C4 C12 120.3(2)
C2 C4 C8 119.7(2)
C12 C4 C8 120.0(2)
C1 C5 C18 123.9(2)
C1 C5 C7 120.6(2)
C18 C5 C7 115.6(2)
C8 C6 C9 118.0(2)
C8 C6 Si1 125.87(18)
C9 C6 Si1 115.91(16)
C17 C7 C25 121.0(2)
C17 C7 C5 119.1(2)
C25 C7 C5 119.9(3)
C6 C8 C11 124.1(2)
C6 C8 C4 120.2(2)
C11 C8 C4 115.7(2)
C6 C9 C14 124.1(2)
C6 C9 C3 120.8(2)
C14 C9 C3 115.2(2)
C24 C10 C3 121.4(2)
C24 C10 H2 119.3
C3 C10 H2 119.3
C22 C11 C8 121.8(2)
C22 C11 H3 119.1
C8 C11 H3 119.1
C20 C12 C4 121.7(2)
C20 C12 H4 119.1
C4 C12 H4 119.1
C17 C13 C21 120.9(2)
C17 C13 C15 119.6(2)
C21 C13 C15 119.5(2)
C19 C14 C9 122.5(2)
C19 C14 H5 118.7
C9 C14 H5 118.7
C16 C15 C1 123.7(2)
C16 C15 C13 116.3(2)
C1 C15 C13 120.0(2)
C23 C16 C15 122.3(2)
C23 C16 H6 118.9
C15 C16 H6 118.9
C13 C17 C7 122.0(2)
C13 C17 H7 119.0
C7 C17 H7 119.0
C27 C18 C5 122.4(2)
C27 C18 H8 118.8
C5 C18 H8 118.8
C14 C19 C24 121.1(2)
C14 C19 H9 119.5
C24 C19 H9 119.5
C12 C20 C22 119.3(2)
C12 C20 H10 120.3
C22 C20 H10 120.3
C28 C21 C13 121.9(2)
C28 C21 H11 119.1
C13 C21 H11 119.1
C11 C22 C20 121.4(3)
C11 C22 H12 119.3
C20 C22 H12 119.3
C16 C23 C28 120.6(3)
C16 C23 H13 119.7
C28 C23 H13 119.7
C29 O3 C31 113.3(4)
C10 C24 C19 119.1(2)
C10 C24 H14 120.5
C19 C24 H14 120.5
C26 C25 C7 121.9(2)
C26 C25 H15 119.0
C7 C25 H15 119.0
C25 C26 C27 119.0(3)
C25 C26 H16 120.5
C27 C26 H16 120.5
C18 C27 C26 121.0(3)
C18 C27 H17 119.5
C26 C27 H17 119.5
C21 C28 C23 119.4(3)
C21 C28 H18 120.3
C23 C28 H18 120.3
O3 C29 C30 108.6(3)
O3 C29 H19 110.0
C30 C29 H19 110.0
O3 C29 H20 110.0
C30 C29 H20 110.0
H19 C29 H20 108.3
C29 C30 H23 109.5
C29 C30 H24 109.5
H23 C30 H24 109.5
C29 C30 H25 109.5
H23 C30 H25 109.5
H24 C30 H25 109.5
O3 C31 C32 110.5(3)
O3 C31 H21 109.6
C32 C31 H21 109.6
O3 C31 H22 109.6
C32 C31 H22 109.5
H21 C31 H22 108.1
C31 C32 H26 109.5
C31 C32 H27 109.5
H26 C32 H27 109.5
C31 C32 H28 109.5
H26 C32 H28 109.5
H27 C32 H28 109.5

loop_
_geom_bond_atom_site_label_1
_geom_bond_atom_site_label_2
_geom_bond_distance
Si1 O2 1.6309(18)
Si1 O1 1.6455(17)
Si1 C6 1.902(2)
Si1 C1 1.913(2)
O1 H29 0.83(5)
O2 H30 0.81(3)
C1 C5 1.418(3)
C1 C15 1.431(3)
C2 C4 1.378(4)
C2 C3 1.390(3)
C2 H1 0.9500
C3 C10 1.419(3)
C3 C9 1.446(3)
C4 C12 1.429(3)
C4 C8 1.452(3)
C5 C18 1.438(4)
C5 C7 1.446(3)
C6 C8 1.428(3)
C6 C9 1.429(3)
C7 C17 1.391(4)
C7 C25 1.427(4)
C8 C11 1.435(3)
C9 C14 1.430(3)
C10 C24 1.355(4)
C10 H2 0.9500
C11 C22 1.374(4)
C11 H3 0.9500
C12 C20 1.347(4)
C12 H4 0.9500
C13 C17 1.387(4)
C13 C21 1.421(4)
C13 C15 1.444(3)
C14 C19 1.365(3)
C14 H5 0.9500
C15 C16 1.428(4)
C16 C23 1.360(3)
C16 H6 0.9500
C17 H7 0.9500
C18 C27 1.364(4)
C18 H8 0.9500
C19 C24 1.419(4)
C19 H9 0.9500
C20 C22 1.415(4)
C20 H10 0.9500
C21 C28 1.348(4)
C21 H11 0.9500
C22 H12 0.9500
C23 C28 1.420(4)
C23 H13 0.9500
O3 C29 1.437(6)
O3 C31 1.467(6)
C24 H14 0.9500
C25 C26 1.356(4)
C25 H15 0.9500
C26 C27 1.419(4)
C26 H16 0.9500
C27 H17 0.9500
C28 H18 0.9500
C29 C30 1.485(9)
C29 H19 0.9900
C29 H20 0.9900
C30 H23 0.9800
C30 H24 0.9800
C30 H25 0.9800
C31 C32 1.481(8)
C31 H21 0.9900
C31 H22 0.9900
C32 H26 0.9800
C32 H27 0.9800
C32 H28 0.9800

loop_
_geom_torsion_atom_site_label_1
_geom_torsion_atom_site_label_2
_geom_torsion_atom_site_label_3
_geom_torsion_atom_site_label_4
_geom_torsion
O2 Si1 C1 C5 17.8(2)
O1 Si1 C1 C5 135.15(19)
C6 Si1 C1 C5 -103.1(2)
O2 Si1 C1 C15 -169.82(15)
O1 Si1 C1 C15 -52.44(19)
C6 Si1 C1 C15 69.32(19)
C4 C2 C3 C10 177.7(2)
C4 C2 C3 C9 -3.6(4)
C3 C2 C4 C12 -177.0(2)
C3 C2 C4 C8 3.0(4)
C15 C1 C5 C18 176.6(2)
Si1 C1 C5 C18 -11.1(3)
C15 C1 C5 C7 -3.9(3)
Si1 C1 C5 C7 168.39(18)
O2 Si1 C6 C8 134.32(19)
O1 Si1 C6 C8 16.7(2)
C1 Si1 C6 C8 -104.4(2)
O2 Si1 C6 C9 -51.57(18)
O1 Si1 C6 C9 -169.16(15)
C1 Si1 C6 C9 69.74(19)
C1 C5 C7 C17 3.9(3)
C18 C5 C7 C17 -176.6(2)
C1 C5 C7 C25 -175.2(2)
C18 C5 C7 C25 4.3(3)
C9 C6 C8 C11 176.7(2)
Si1 C6 C8 C11 -9.3(3)
C9 C6 C8 C4 -3.0(3)
Si1 C6 C8 C4 170.97(17)
C2 C4 C8 C6 0.4(3)
C12 C4 C8 C6 -179.6(2)
C2 C4 C8 C11 -179.3(2)
C12 C4 C8 C11 0.7(3)
C8 C6 C9 C14 -178.0(2)
Si1 C6 C9 C14 7.4(3)
C8 C6 C9 C3 2.5(3)
Si1 C6 C9 C3 -172.14(16)
C2 C3 C9 C6 0.8(3)
C10 C3 C9 C6 179.5(2)
C2 C3 C9 C14 -178.8(2)
C10 C3 C9 C14 -0.1(3)
C2 C3 C10 C24 179.4(2)
C9 C3 C10 C24 0.7(4)
C6 C8 C11 C22 178.9(2)
C4 C8 C11 C22 -1.4(4)
C2 C4 C12 C20 179.9(2)
C8 C4 C12 C20 -0.1(4)
C6 C9 C14 C19 -179.7(2)
C3 C9 C14 C19 -0.1(3)
C5 C1 C15 C16 -178.9(2)
Si1 C1 C15 C16 8.2(3)
C5 C1 C15 C13 1.0(3)
Si1 C1 C15 C13 -171.93(17)
C17 C13 C15 C16 -178.1(2)
C21 C13 C15 C16 0.4(3)
C17 C13 C15 C1 2.0(3)
C21 C13 C15 C1 -179.4(2)
C1 C15 C16 C23 178.1(2)
C13 C15 C16 C23 -1.7(4)
C21 C13 C17 C7 179.4(2)
C15 C13 C17 C7 -2.1(4)
C25 C7 C17 C13 178.3(2)
C5 C7 C17 C13 -0.8(4)
C1 C5 C18 C27 174.6(3)
C7 C5 C18 C27 -4.9(4)
C9 C14 C19 C24 -0.2(4)
C4 C12 C20 C22 0.2(4)
C17 C13 C21 C28 179.9(3)
C15 C13 C21 C28 1.4(4)
C8 C11 C22 C20 1.6(4)
C12 C20 C22 C11 -0.9(4)
C15 C16 C23 C28 1.3(4)
C3 C10 C24 C19 -1.0(4)
C14 C19 C24 C10 0.8(4)
C17 C7 C25 C26 -180.0(3)
C5 C7 C25 C26 -0.8(4)
C7 C25 C26 C27 -2.3(5)
C5 C18 C27 C26 2.1(5)
C25 C26 C27 C18 1.7(5)
C13 C21 C28 C23 -1.9(4)
C16 C23 C28 C21 0.6(4)
C31 O3 C29 C30 173.7(4)
C29 O3 C31 C32 176.8(3)

loop_
_cod_related_entry_id
_cod_related_entry_code
_cod_related_entry_database
1 30652101 ChemSpider
